data_1571776
loop_
_publ_author_name
'Sobczak, Szymon'
'Katrusiak, Andrzej'

_publ_section_title
;
 Structural insight into piezo-solvatochromism of Reichardt's dye.
;
_journal_issue 4
_journal_name_full IUCrJ
_journal_paper_doi 10.1107/S2052252524004603
_journal_volume 11
_journal_year 2024
_chemical_formula_moiety 'C29 H21 N O, 4(C2 H6 O), O'
_chemical_formula_sum 'C37 H45 N O6'
_chemical_formula_weight 599.74
_chemical_name_common
;
ET(1)*4C2H5OH*H2O
;
_chemical_name_systematic
;
4-(2,4,6-triphenylpyridinium-1-yl)-phenolate ethanol solvate
;
_chemical_properties_physical Moisture-sensitive
_space_group_crystal_system trigonal
_space_group_IT_number 161
_space_group_name_Hall 'R 3 -2"c'
_space_group_name_H-M_alt 'R 3 c :H'
_atom_sites_solution_hydrogens mixed
_audit_creation_date 2024-02-15
_audit_creation_method
;
Olex2 1.5
(compiled 2023.08.24 svn.re1ec1418 for OlexSys, GUI svn.r6817)
;
_audit_update_record
;
2024-02-20 deposited with the CCDC. 2024-02-20 downloaded from the CCDC.
;
_cell_angle_alpha 90
_cell_angle_beta 90
_cell_angle_gamma 120
_cell_formula_units_Z 18
_cell_length_a 23.645(8)
_cell_length_b 23.645(8)
_cell_length_c 30.91(2)
_cell_measurement_reflns_used 654
_cell_measurement_temperature 293.00
_cell_measurement_theta_max 26.372
_cell_measurement_theta_min 2.4680
_cell_volume 14966(12)
_computing_molecular_graphics 'Olex2 1.5 (Dolomanov et al., 2009)'
_computing_publication_material 'Olex2 1.5 (Dolomanov et al., 2009)'
_computing_structure_refinement 'SHELXL 2018/3 (Sheldrick, 2015)'
_diffrn_ambient_temperature 293(2)
_diffrn_measured_fraction_theta_full 0.778
_diffrn_measured_fraction_theta_max 0.363
_diffrn_measurement_device 'four-circle diffractometer'
_diffrn_measurement_device_type 'New Xcalibur, EosS2'
_diffrn_measurement_method '\w scans'
_diffrn_radiation_type MoK\a
_diffrn_radiation_wavelength 0.71073
_diffrn_reflns_av_R_equivalents 0.2296
_diffrn_reflns_av_unetI/netI 0.5157
_diffrn_reflns_Laue_measured_fraction_full 0.778
_diffrn_reflns_Laue_measured_fraction_max 0.363
_diffrn_reflns_limit_h_max 29
_diffrn_reflns_limit_h_min -28
_diffrn_reflns_limit_k_max 23
_diffrn_reflns_limit_k_min -20
_diffrn_reflns_limit_l_max 23
_diffrn_reflns_limit_l_min -22
_diffrn_reflns_number 5030
_diffrn_reflns_point_group_measured_fraction_full 0.731
_diffrn_reflns_point_group_measured_fraction_max 0.294
_diffrn_reflns_theta_full 25.400
_diffrn_reflns_theta_max 26.372
_diffrn_reflns_theta_min 3.303
_exptl_absorpt_coefficient_mu 0.080
_exptl_absorpt_correction_T_max 0.992
_exptl_absorpt_correction_T_min 0.981
_exptl_absorpt_correction_type analytical
_exptl_absorpt_process_details
;
CrysAlisPro 1.171.42.49 (Rigaku Oxford Diffraction, 2022)
Analytical numeric absorption correction using a multifaceted crystal
model based on expressions derived by R.C. Clark & J.S. Reid.
(Clark, R. C. & Reid, J. S. (1995). Acta Cryst. A51, 887-897)
Empirical absorption correction using spherical harmonics,
implemented in SCALE3 ABSPACK scaling algorithm.
;
_exptl_crystal_colour 'clear red'
_exptl_crystal_colour_lustre clear
_exptl_crystal_colour_primary red
_exptl_crystal_density_diffrn 1.198
_exptl_crystal_description block
_exptl_crystal_F_000 5796
_exptl_crystal_preparation 'crystallized in DAC,solvatochromic'
_exptl_crystal_recrystallization_method 'crystallized at high pressure'
_exptl_crystal_size_max 0.4
_exptl_crystal_size_mid 0.2
_exptl_crystal_size_min 0.14
_refine_diff_density_max 0.240
_refine_diff_density_min -0.219
_refine_diff_density_rms 0.053
_refine_ls_abs_structure_details
;
 Flack x determined using 125 quotients [(I+)-(I-)]/[(I+)+(I-)]
 (Parsons, Flack and Wagner, Acta Cryst. B69 (2013) 249-259).
;
_refine_ls_abs_structure_Flack -5.4(10)
_refine_ls_extinction_expression Fc^*^=kFc[1+0.001xFc^2^\l^3^/sin(2\q)]^-1/4^
_refine_ls_extinction_method 'SHELXL-2018/3 (Sheldrick 2018)'
_refine_ls_goodness_of_fit_ref 0.952
_refine_ls_hydrogen_treatment mixed
_refine_ls_matrix_type full
_refine_ls_number_parameters 361
_refine_ls_number_reflns 2002
_refine_ls_number_restraints 462
_refine_ls_restrained_S_all 0.873
_refine_ls_R_factor_all 0.3771
_refine_ls_R_factor_gt 0.1248
_refine_ls_structure_factor_coef Fsqd
_refine_ls_weighting_details 'w=1/[\s^2^(Fo^2^)+(0.1651P)^2^] where P=(Fo^2^+2Fc^2^)/3'
_refine_ls_weighting_scheme calc
_refine_ls_wR_factor_gt 0.2723
_refine_ls_wR_factor_ref 0.4036
_reflns_Friedel_coverage 0.612
_reflns_Friedel_fraction_full 0.684
_reflns_Friedel_fraction_max 0.223
_reflns_number_gt 504
_reflns_number_total 2002
_reflns_threshold_expression 'I > 2\s(I)'
_cod_data_source_file lt5066.cif
_cod_data_source_block et1_ethanol_0_76gpa
_cod_original_cell_volume 14968(16)
_cod_original_sg_symbol_H-M 'R 3 c'
_cod_database_code 1571776
_shelx_shelxl_version_number 2018/3
_shelx_space_group_comment
;
The symmetry employed for this shelxl refinement is uniquely defined
by the following loop, which should always be used as a source of
symmetry information in preference to the above space-group names.
They are only intended as comments.
;
_shelx_estimated_absorpt_t_max 0.989
_shelx_estimated_absorpt_t_min 0.969
_exptl_absorpt_special_details
;
Data were collected at room temperature (295(2) K) and pressure of 0.76(2) GPa
(760000 kPa).
;
_olex2_refinement_description
;
1. Fixed Uiso
 At 1.2 times of:
  All C(H) groups, All C(H,H) groups
 At 1.5 times of:
  All C(H,H,H) groups, All O(H) groups
2. Restrained distances
 O1-H2E_$1
 1.85 with sigma of 0.05
 H4E_$2-O1
 1.9 with sigma of 0.1
 H2E-O2E
 0.89 with sigma of 0.005
 O2E-H1E
 1.9 with sigma of 0.02
 H4E-O4E
 0.89 with sigma of 0.01
 O4E-H4E
 0.89 with sigma of 0.01
 H4E-C8E
 1.8 with sigma of 0.02
 H3E-O4E
 1.9 with sigma of 0.05
 O4E-C8E \\sim O3E-C6E \\sim O2E-C3E \\sim O1E-C2E
 with sigma of 0.02
 C8'-C1' \\sim C4-C3 \\sim C8-C1
 with sigma of 0.02
 O4E-C7E \\sim O3E-C5E \\sim O2E-C4E \\sim O1E-C1E
 with sigma of 0.02
 C7-C2 \\sim C7-C2'
 with sigma of 0.02
 C17-C1 \\sim C17-C1'
 with sigma of 0.02
 C14-C1' \\sim C14-C1
 with sigma of 0.02
 C4-C2' \\sim C4-C2
 with sigma of 0.02
 C2E-C1E \\sim C4E-C3E \\sim C6E-C5E \\sim C8E-C7E
 with sigma of 0.02
 O1-C16' \\sim O1-C16
 with sigma of 0.02
 C2'-C1' \\sim C3-C2' \\sim C3-C2 \\sim C2-C1
 with sigma of 0.02
 N1-C1 \\sim N1-C1'
 with sigma of 0.02
3. Restrained planarity
 C5, H5, C4, C5', H5', C6', H6', C7, H7, C6, H6, C3
 with sigma of 0.1
4. Rigid bond restraints
 C4E, C3E, O2E
 with sigma for 1-2 distances of 0.01 and sigma for 1-3 distances of 0.01
 C7E, C8E, O4E
 with sigma for 1-2 distances of 0.01 and sigma for 1-3 distances of 0.01
 C5E, C6E, O3E
 with sigma for 1-2 distances of 0.01 and sigma for 1-3 distances of 0.01
 C1E, C2E, O1E
 with sigma for 1-2 distances of 0.01 and sigma for 1-3 distances of 0.01
 C5, C4, C5', C6', C6, C7
 with sigma for 1-2 distances of 0.01 and sigma for 1-3 distances of 0.01
5. Uiso/Uaniso restraints and constraints
O2E \\sim C3E \\sim C4E: within 2A with sigma of 0.04 and sigma for terminal
atoms of 0.08 within 2A
O4E \\sim C8E \\sim C7E: within 2A with sigma of 0.04 and sigma for terminal
atoms of 0.08 within 2A
C5E \\sim C6E \\sim O3E: within 2A with sigma of 0.04 and sigma for terminal
atoms of 0.08 within 2A
O1E \\sim C2E \\sim C1E: within 2A with sigma of 0.04 and sigma for terminal
atoms of 0.08 within 2A
C5' \\sim C6 \\sim C7 \\sim C4 \\sim C6' \\sim C5: within 2A with sigma of 0.04
and sigma for terminal atoms of 0.08 within 2A
Uanis(O2E) \\sim Ueq, Uanis(C6E) \\sim Ueq, Uanis(C2') \\sim Ueq, Uanis(C7)
\\sim Ueq, Uanis(C8') \\sim Ueq, Uanis(C13') \\sim Ueq, Uanis(C5E) \\sim Ueq:
with sigma of 0.01 and sigma for terminal atoms of 0.02
Uanis(C10') \\sim Ueq: with sigma of 0.01 and sigma for terminal atoms of 0.02
Uanis(O4E) \\sim Ueq, Uanis(C8E) \\sim Ueq, Uanis(C7E) \\sim Ueq: with sigma of
0.02 and sigma for terminal atoms of 0.04
6. Rigid body (RIGU) restrains
 C13, C3, C2, C2', C4, C1, C1', C5, C5', N1, C8, C8', C6, C6', C14, C9, C13',
 C9', C7, C15', C15, C12, C10, C12', C10', C16', C16, C11, C11', C17, O1
 with sigma for 1-2 distances of 0.004 and sigma for 1-3 distances of 0.004
 O4E, C8E, C7E
 with sigma for 1-2 distances of 0.004 and sigma for 1-3 distances of 0.004
 C4E, C3E, O2E
 with sigma for 1-2 distances of 0.004 and sigma for 1-3 distances of 0.004
 O2E, C3E, C4E
 with sigma for 1-2 distances of 0.004 and sigma for 1-3 distances of 0.004
 C8E, C7E, O4E
 with sigma for 1-2 distances of 0.004 and sigma for 1-3 distances of 0.004
 C1E, O1E, C2E
 with sigma for 1-2 distances of 0.004 and sigma for 1-3 distances of 0.004
 C2E, O1E, C1E
 with sigma for 1-2 distances of 0.004 and sigma for 1-3 distances of 0.004
 O3E, C6E, C5E
 with sigma for 1-2 distances of 0.004 and sigma for 1-3 distances of 0.004
7. Others
 Fixed Sof: O1W(0.333333)
8.a Secondary CH2 refined with riding coordinates:
 C3E(H3EA,H3EB), C2E(H2EA,H2EB), C6E(H6EA,H6EB), C8E(H8EA,H8EB)
8.b Aromatic/amide H refined with riding coordinates:
 C2'(H2'), C2(H2), C13'(H13'), C9'(H9'), C10'(H10'), C11'(H11'), C12'(H12'),
 C15'(H15'), C16'(H16'), C16(H16), C15(H15), C13(H13), C12(H12), C11(H11),
 C10(H10), C9(H9), C5(H5), C5'(H5'), C6'(H6'), C7(H7), C6(H6)
8.c Fitted hexagon refined as free rotating group:
 C13'(C8',C9',C10',C11',C12'), C15'(C16',C17,C16,C15,C14), C8(C13,C12,C11,C10,
 C9), C5(C4,C5',C6',C7,C6)
8.d Idealised Me refined as rotating group:
 C1E(H1EA,H1EB,H1EC), C4E(H4EA,H4EB,H4EC), C5E(H5EA,H5EB,H5EC), C7E(H7EA,H7EB,
 H7EC)
8.e Idealised tetrahedral OH refined as rotating group:
 O1E(H1E), O3E(H3E)
;
_olex2_submission_special_instructions 'No special instructions were received'
_oxdiff_exptl_absorpt_empirical_details
;
Empirical correction (ABSPACK) includes:
- Absorption correction using spherical harmonics
- Frame scaling
;

loop_
_space_group_symop_operation_xyz
'x, y, z'
'-y, x-y, z'
'-x+y, -x, z'
'-x+y, y, z+1/2'
'x, x-y, z+1/2'
'-y, -x, z+1/2'
'x+2/3, y+1/3, z+1/3'
'-y+2/3, x-y+1/3, z+1/3'
'-x+y+2/3, -x+1/3, z+1/3'
'-x+y+2/3, y+1/3, z+5/6'
'x+2/3, x-y+1/3, z+5/6'
'-y+2/3, -x+1/3, z+5/6'
'x+1/3, y+2/3, z+2/3'
'-y+1/3, x-y+2/3, z+2/3'
'-x+y+1/3, -x+2/3, z+2/3'
'-x+y+1/3, y+2/3, z+7/6'
'x+1/3, x-y+2/3, z+7/6'
'-y+1/3, -x+2/3, z+7/6'

loop_
_atom_site_label
_atom_site_type_symbol
_atom_site_fract_x
_atom_site_fract_y
_atom_site_fract_z
_atom_site_U_iso_or_equiv
_atom_site_adp_type
_atom_site_occupancy
_atom_site_site_symmetry_order
_atom_site_calc_flag
_atom_site_refinement_flags_posn
_atom_site_refinement_flags_adp
_atom_site_refinement_flags_occupancy
_atom_site_disorder_assembly
_atom_site_disorder_group
N1 N -0.002(2) 0.4780(16) 0.1182(13) 0.065(9) Uani 1 1 d D . . . .
C1' C -0.024(2) 0.4385(15) 0.1546(15) 0.058(12) Uani 1 1 d D . . . .
C2' C -0.024(3) 0.3807(17) 0.1506(17) 0.067(13) Uani 1 1 d D U . . .
H2' H -0.042456 0.350714 0.173107 0.080 Uiso 1 1 calc R U . . .
C3 C 0.000(3) 0.364(2) 0.1155(17) 0.083(12) Uani 1 1 d D . . . .
C2 C 0.030(2) 0.4076(14) 0.0820(18) 0.067(14) Uani 1 1 d D . . . .
H2 H 0.045848 0.397287 0.057460 0.080 Uiso 1 1 calc R U . . .
C1 C 0.035(2) 0.4681(16) 0.0875(15) 0.071(15) Uani 1 1 d D . . . .
C13' C -0.0546(15) 0.4388(16) 0.2263(15) 0.073(13) Uani 1 1 d G U . . .
H13' H -0.022554 0.427889 0.231899 0.088 Uiso 1 1 calc R U . . .
C8' C -0.0637(17) 0.4542(16) 0.1845(13) 0.066(11) Uani 1 1 d DG U . . .
C9' C -0.112(2) 0.4705(16) 0.1761(13) 0.076(15) Uani 1 1 d G . . . .
H9' H -0.117674 0.480854 0.148147 0.092 Uiso 1 1 calc R U . . .
C10' C -0.1504(14) 0.4713(16) 0.2097(18) 0.092(17) Uani 1 1 d G U . . .
H10' H -0.182392 0.482231 0.204079 0.111 Uiso 1 1 calc R U . . .
C11' C -0.1412(17) 0.4559(16) 0.2515(16) 0.095(17) Uani 1 1 d G . . . .
H11' H -0.167191 0.456438 0.273922 0.115 Uiso 1 1 calc R U . . .
C12' C -0.093(2) 0.4396(16) 0.2598(12) 0.078(14) Uani 1 1 d G . . . .
H12' H -0.087273 0.429266 0.287833 0.093 Uiso 1 1 calc R U . . .
O1 O 0.006(3) 0.7163(15) 0.119(2) 0.111(12) Uani 1 1 d D . . . .
C15' C -0.0284(18) 0.5567(12) 0.0870(13) 0.08(2) Uani 1 1 d G . . . .
H15' H -0.048425 0.527031 0.064529 0.101 Uiso 1 1 calc R U . . .
C16' C -0.0298(17) 0.6148(15) 0.0876(13) 0.079(17) Uani 1 1 d DG . . . .
H16' H -0.050686 0.623992 0.065532 0.095 Uiso 1 1 calc R U . . .
C17 C 0.000(2) 0.6590(12) 0.1211(14) 0.084(14) Uani 1 1 d DG . . . .
C16 C 0.0314(17) 0.6452(14) 0.1541(13) 0.10(2) Uani 1 1 d DG . . . .
H16 H 0.051425 0.674874 0.176531 0.123 Uiso 1 1 calc R U . . .
C15 C 0.0328(17) 0.5871(18) 0.1535(13) 0.055(14) Uani 1 1 d G . . . .
H15 H 0.053687 0.577914 0.175529 0.066 Uiso 1 1 calc R U . . .
C14 C 0.003(2) 0.5429(13) 0.1199(14) 0.064(12) Uani 1 1 d DG . . . .
C8 C 0.0623(16) 0.5082(15) 0.0476(13) 0.059(12) Uani 1 1 d DG . . . .
C13 C 0.0508(16) 0.4869(14) 0.0049(15) 0.10(2) Uani 1 1 d G . . . .
H13 H 0.019347 0.444097 -0.001441 0.120 Uiso 1 1 calc R U . . .
C12 C 0.0864(19) 0.530(2) -0.0283(12) 0.13(2) Uani 1 1 d G . . . .
H12 H 0.078710 0.515489 -0.056831 0.158 Uiso 1 1 calc R U . . .
C11 C 0.1334(15) 0.5938(19) -0.0188(15) 0.082(19) Uani 1 1 d G . . . .
H11 H 0.157234 0.622370 -0.040960 0.098 Uiso 1 1 calc R U . . .
C10 C 0.1449(13) 0.6150(12) 0.0239(17) 0.072(18) Uani 1 1 d G . . . .
H10 H 0.176397 0.657860 0.030300 0.087 Uiso 1 1 calc R U . . .
C9 C 0.1094(18) 0.5722(18) 0.0571(13) 0.070(15) Uani 1 1 d G . . . .
H9 H 0.117034 0.586469 0.085690 0.084 Uiso 1 1 calc R U . . .
C5 C 0.0487(17) 0.2933(13) 0.0958(15) 0.095(16) Uani 1 1 d G U . . .
H5 H 0.083826 0.329442 0.083058 0.114 Uiso 1 1 calc R U . . .
C4 C -0.001(2) 0.2995(13) 0.1157(16) 0.078(12) Uani 1 1 d DG U . . .
C5' C -0.0531(18) 0.2455(18) 0.1347(15) 0.095(15) Uani 1 1 d G U . . .
H5' H -0.086081 0.249691 0.147976 0.114 Uiso 1 1 calc R U . . .
C6' C -0.0562(17) 0.1852(13) 0.1339(15) 0.090(15) Uani 1 1 d G U . . .
H6' H -0.091292 0.149086 0.146585 0.108 Uiso 1 1 calc R U . . .
C7 C -0.007(2) 0.1790(13) 0.1140(17) 0.086(11) Uani 1 1 d DG U . . .
H7 H -0.008946 0.138658 0.113431 0.103 Uiso 1 1 calc R U . . .
C6 C 0.0456(18) 0.2330(18) 0.0950(17) 0.107(16) Uani 1 1 d G U . . .
H6 H 0.078613 0.228835 0.081667 0.128 Uiso 1 1 calc R U . . .
O1E O -0.1394(18) 0.402(2) 0.078(2) 0.16(2) Uani 1 1 d D U . . .
H1E H -0.115119 0.395675 0.062577 0.235 Uiso 1 1 calc DR U . . .
C1E C -0.216(3) 0.435(4) 0.074(3) 0.20(4) Uani 1 1 d D U . . .
H1EA H -0.263081 0.410312 0.072696 0.307 Uiso 1 1 calc R U . . .
H1EB H -0.200642 0.475522 0.059087 0.307 Uiso 1 1 calc R U . . .
H1EC H -0.202126 0.442456 0.103351 0.307 Uiso 1 1 calc R U . . .
C3E C -0.134(4) 0.283(3) 0.043(2) 0.22(4) Uani 1 1 d D U . . .
H3EA H -0.104426 0.267777 0.053353 0.259 Uiso 1 1 calc R U . . .
H3EB H -0.152097 0.292239 0.068362 0.259 Uiso 1 1 calc R U . . .
C2E C -0.191(3) 0.399(3) 0.054(2) 0.16(3) Uani 1 1 d D U . . .
H2EA H -0.225655 0.353737 0.050341 0.191 Uiso 1 1 calc R U . . .
H2EB H -0.175507 0.416518 0.024902 0.191 Uiso 1 1 calc R U . . .
O2E O -0.098(3) 0.340(2) 0.018(2) 0.20(2) Uani 1 1 d D U . . .
H2E H -0.062(8) 0.340(17) 0.010(4) 0.302 Uiso 1 1 d D U . . .
C4E C -0.184(3) 0.234(3) 0.018(3) 0.19(3) Uani 1 1 d D U . . .
H4EA H -0.219554 0.205892 0.036508 0.279 Uiso 1 1 calc R U . . .
H4EB H -0.167516 0.208976 0.003709 0.279 Uiso 1 1 calc R U . . .
H4EC H -0.197948 0.253982 -0.002905 0.279 Uiso 1 1 calc R U . . .
C6E C 0.196(3) 0.584(3) 0.170(3) 0.16(3) Uani 1 1 d D U . . .
H6EA H 0.215887 0.573152 0.145703 0.196 Uiso 1 1 calc R U . . .
H6EB H 0.218408 0.582682 0.196084 0.196 Uiso 1 1 calc R U . . .
O3E O 0.129(2) 0.537(2) 0.173(2) 0.18(3) Uani 1 1 d D U . . .
H3E H 0.120784 0.521399 0.197055 0.270 Uiso 1 1 calc DR U . . .
C5E C 0.205(3) 0.646(2) 0.164(3) 0.19(3) Uani 1 1 d D U . . .
H5EA H 0.244654 0.677608 0.178015 0.291 Uiso 1 1 calc R U . . .
H5EB H 0.168709 0.647753 0.176439 0.291 Uiso 1 1 calc R U . . .
H5EC H 0.207673 0.655681 0.133692 0.291 Uiso 1 1 calc R U . . .
C8E C 0.139(3) 0.403(3) 0.200(3) 0.20(3) Uani 1 1 d D U . . .
H8EA H 0.136992 0.395322 0.169549 0.240 Uiso 1 1 calc R U . . .
H8EB H 0.120265 0.361553 0.215264 0.240 Uiso 1 1 calc R U . . .
C7E C 0.204(3) 0.444(4) 0.213(4) 0.24(3) Uani 1 1 d D U . . .
H7EA H 0.205053 0.458165 0.242519 0.366 Uiso 1 1 calc R U . . .
H7EB H 0.224879 0.480596 0.194484 0.366 Uiso 1 1 calc R U . . .
H7EC H 0.226735 0.419379 0.212112 0.366 Uiso 1 1 calc R U . . .
O4E O 0.103(3) 0.436(3) 0.2110(19) 0.21(3) Uani 1 1 d D U . . .
H4E H 0.103(11) 0.433(11) 0.240(2) 0.318 Uiso 1 1 d D U . . .
O2W O 0.333333 0.666667 0.055(7) 0.27(7) Uiso 1 3 d S . P . .
O3W O -0.333333 0.333333 -0.044(11) 0.40(5) Uiso 1 3 d S . P . .
O1W O -0.299(4) 0.359(4) 0.170(6) 0.08(4) Uiso 0.3333 1 d . . P . .

loop_
_atom_site_aniso_label
_atom_site_aniso_U_11
_atom_site_aniso_U_22
_atom_site_aniso_U_33
_atom_site_aniso_U_23
_atom_site_aniso_U_13
_atom_site_aniso_U_12
N1 0.07(2) 0.07(2) 0.08(2) 0.012(19) 0.003(16) 0.05(2)
C1' 0.07(3) 0.05(2) 0.05(2) -0.019(17) -0.03(2) 0.02(2)
C2' 0.073(19) 0.061(15) 0.074(19) 0.006(11) -0.009(12) 0.039(14)
C3 0.10(3) 0.08(3) 0.09(3) 0.00(2) 0.00(2) 0.05(3)
C2 0.07(3) 0.06(2) 0.08(4) -0.01(2) -0.02(3) 0.03(3)
C1 0.07(3) 0.044(19) 0.08(3) -0.010(19) 0.01(2) 0.02(2)
C13' 0.080(18) 0.067(19) 0.068(15) 0.003(12) 0.004(11) 0.033(13)
C8' 0.066(16) 0.055(17) 0.067(15) -0.003(11) -0.004(11) 0.022(12)
C9' 0.09(3) 0.05(4) 0.09(3) 0.01(3) 0.01(2) 0.04(3)
C10' 0.09(2) 0.09(2) 0.09(2) -0.006(13) 0.006(12) 0.042(16)
C11' 0.12(4) 0.09(4) 0.08(3) -0.04(3) -0.01(3) 0.05(4)
C12' 0.11(4) 0.03(3) 0.08(2) -0.01(3) 0.01(2) 0.02(3)
O1 0.18(3) 0.06(2) 0.11(4) 0.03(3) 0.01(2) 0.07(3)
C15' 0.10(4) 0.05(3) 0.10(4) 0.00(3) -0.03(3) 0.04(3)
C16' 0.09(4) 0.04(3) 0.10(4) 0.02(2) 0.01(3) 0.03(3)
C17 0.10(3) 0.04(3) 0.11(4) 0.02(3) 0.00(2) 0.03(3)
C16 0.14(5) 0.09(3) 0.10(4) 0.00(3) -0.01(3) 0.08(4)
C15 0.06(3) 0.07(3) 0.04(4) 0.02(2) 0.04(2) 0.04(3)
C14 0.07(3) 0.07(2) 0.06(3) 0.015(19) 0.019(18) 0.05(2)
C8 0.07(3) 0.045(19) 0.08(3) -0.008(17) 0.01(2) 0.04(2)
C13 0.13(4) 0.08(3) 0.08(3) -0.01(2) 0.02(3) 0.04(3)
C12 0.12(5) 0.12(4) 0.08(3) 0.00(3) 0.00(3) 0.00(3)
C11 0.05(3) 0.10(3) 0.08(4) -0.01(3) 0.03(3) 0.03(3)
C10 0.09(3) 0.05(2) 0.08(4) 0.00(2) 0.01(3) 0.03(2)
C9 0.10(4) 0.04(2) 0.08(4) 0.00(2) 0.02(3) 0.04(2)
C5 0.11(3) 0.073(19) 0.11(4) 0.00(2) 0.04(2) 0.05(2)
C4 0.07(2) 0.07(2) 0.10(4) 0.01(2) 0.013(18) 0.04(2)
C5' 0.09(2) 0.07(2) 0.13(4) 0.02(3) 0.03(2) 0.04(2)
C6' 0.10(2) 0.076(19) 0.10(4) 0.02(2) 0.01(2) 0.053(19)
C7 0.102(16) 0.073(14) 0.094(19) 0.000(13) -0.005(12) 0.052(12)
C6 0.14(3) 0.08(2) 0.11(4) -0.01(2) 0.04(2) 0.06(2)
O1E 0.09(3) 0.16(4) 0.24(7) 0.00(4) 0.02(3) 0.08(3)
C1E 0.08(4) 0.28(7) 0.29(10) -0.08(6) -0.02(5) 0.12(4)
C3E 0.20(6) 0.21(5) 0.18(7) -0.01(4) 0.00(5) 0.06(4)
C2E 0.06(4) 0.16(5) 0.24(7) -0.04(4) 0.00(4) 0.05(3)
O2E 0.21(3) 0.17(3) 0.18(4) -0.03(2) 0.01(2) 0.07(2)
C4E 0.16(6) 0.17(4) 0.22(9) -0.01(5) -0.01(5) 0.08(3)
C6E 0.16(3) 0.17(3) 0.17(3) -0.004(14) -0.001(14) 0.082(17)
O3E 0.14(3) 0.18(3) 0.21(7) 0.00(4) -0.06(3) 0.08(2)
C5E 0.21(4) 0.18(3) 0.19(4) 0.01(2) 0.01(3) 0.10(2)
C8E 0.19(4) 0.22(4) 0.20(4) 0.01(3) 0.02(2) 0.10(3)
C7E 0.22(4) 0.26(5) 0.25(6) -0.01(5) -0.04(4) 0.11(3)
O4E 0.23(3) 0.22(4) 0.20(5) 0.07(3) 0.09(3) 0.13(3)

loop_
_atom_type_symbol
_atom_type_description
_atom_type_scat_dispersion_real
_atom_type_scat_dispersion_imag
_atom_type_scat_source
C C 0.0033 0.0016 'International Tables Vol C Tables 4.2.6.8 and 6.1.1.4'
H H 0.0000 0.0000 'International Tables Vol C Tables 4.2.6.8 and 6.1.1.4'
N N 0.0061 0.0033 'International Tables Vol C Tables 4.2.6.8 and 6.1.1.4'
O O 0.0106 0.0060 'International Tables Vol C Tables 4.2.6.8 and 6.1.1.4'

loop_
_geom_angle_atom_site_label_1
_geom_angle_atom_site_label_2
_geom_angle_atom_site_label_3
_geom_angle
_geom_angle_site_symmetry_1
_geom_angle_site_symmetry_3
_geom_angle_publ_flag
C1' N1 C14 119(2) . . ?
C1 N1 C1' 120(3) . . ?
C1 N1 C14 118(2) . . ?
N1 C1' C2' 114(4) . . ?
N1 C1' C8' 114(3) . . ?
C2' C1' C8' 128(4) . . ?
C1' C2' H2' 117.5 . . ?
C1' C2' C3 125(4) . . ?
C3 C2' H2' 117.7 . . ?
C2' C3 C4 120(2) . . ?
C2 C3 C2' 120(3) . . ?
C2 C3 C4 120(2) . . ?
C3 C2 H2 122.0 . . ?
C3 C2 C1 116(4) . . ?
C1 C2 H2 122.4 . . ?
N1 C1 C2 122(4) . . ?
N1 C1 C8 125(3) . . ?
C2 C1 C8 110(4) . . ?
C8' C13' H13' 120.0 . . ?
C8' C13' C12' 120.0 . . ?
C12' C13' H13' 120.0 . . ?
C13' C8' C1' 108(3) . . ?
C9' C8' C1' 131(4) . . ?
C9' C8' C13' 120.0 . . ?
C8' C9' H9' 120.0 . . ?
C10' C9' C8' 120.0 . . ?
C10' C9' H9' 120.0 . . ?
C9' C10' H10' 120.0 . . ?
C9' C10' C11' 120.0 . . ?
C11' C10' H10' 120.0 . . ?
C10' C11' H11' 120.0 . . ?
C10' C11' C12' 120.0 . . ?
C12' C11' H11' 120.0 . . ?
C13' C12' H12' 120.0 . . ?
C11' C12' C13' 120.0 . . ?
C11' C12' H12' 120.0 . . ?
C16' C15' H15' 120.1 . . ?
C16' C15' C14 120.0 . . ?
C14 C15' H15' 119.9 . . ?
C15' C16' H16' 120.0 . . ?
C15' C16' C17 120.0 . . ?
C17 C16' H16' 120.0 . . ?
O1 C17 C16' 120.0(13) . . ?
O1 C17 C16 119.5(13) . . ?
C16' C17 C16 120.0 . . ?
C17 C16 H16 120.0 . . ?
C15 C16 C17 120.0 . . ?
C15 C16 H16 120.0 . . ?
C16 C15 H15 120.0 . . ?
C16 C15 C14 120.0 . . ?
C14 C15 H15 120.0 . . ?
C15' C14 N1 116(3) . . ?
C15 C14 N1 124(3) . . ?
C15 C14 C15' 120.0 . . ?
C13 C8 C1 128(3) . . ?
C13 C8 C9 120.0 . . ?
C9 C8 C1 112(3) . . ?
C8 C13 H13 120.0 . . ?
C8 C13 C12 120.0 . . ?
C12 C13 H13 120.0 . . ?
C13 C12 H12 120.0 . . ?
C13 C12 C11 120.0 . . ?
C11 C12 H12 120.0 . . ?
C12 C11 H11 120.0 . . ?
C10 C11 C12 120.0 . . ?
C10 C11 H11 120.0 . . ?
C11 C10 H10 120.0 . . ?
C11 C10 C9 120.0 . . ?
C9 C10 H10 120.0 . . ?
C8 C9 H9 120.0 . . ?
C10 C9 C8 120.0 . . ?
C10 C9 H9 120.0 . . ?
C4 C5 H5 120.3 . . ?
C4 C5 C6 120.0 . . ?
C6 C5 H5 119.7 . . ?
C5 C4 C3 121(3) . . ?
C5 C4 C5' 120.0 . . ?
C5' C4 C3 119(3) . . ?
C4 C5' H5' 120.0 . . ?
C6' C5' C4 120.0 . . ?
C6' C5' H5' 120.0 . . ?
C5' C6' H6' 120.0 . . ?
C7 C6' C5' 120.0 . . ?
C7 C6' H6' 120.0 . . ?
C6' C7 H7 120.0 . . ?
C6' C7 C6 120.0 . . ?
C6 C7 H7 120.0 . . ?
C5 C6 H6 120.0 . . ?
C7 C6 C5 120.0 . . ?
C7 C6 H6 120.0 . . ?
C2E O1E H1E 109.7 . . ?
H1EA C1E H1EB 109.2 . . ?
H1EA C1E H1EC 109.1 . . ?
H1EB C1E H1EC 109.1 . . ?
C2E C1E H1EA 110.5 . . ?
C2E C1E H1EB 108.9 . . ?
C2E C1E H1EC 110.0 . . ?
H3EA C3E H3EB 108.3 . . ?
O2E C3E H3EA 109.9 . . ?
O2E C3E H3EB 109.5 . . ?
C4E C3E H3EA 109.9 . . ?
C4E C3E H3EB 110.1 . . ?
C4E C3E O2E 109(4) . . ?
O1E C2E C1E 110(4) . . ?
O1E C2E H2EA 109.8 . . ?
O1E C2E H2EB 109.8 . . ?
C1E C2E H2EA 108.8 . . ?
C1E C2E H2EB 110.2 . . ?
H2EA C2E H2EB 108.1 . . ?
C3E O2E H2E 105(10) . . ?
C3E C4E H4EA 109.1 . . ?
C3E C4E H4EB 109.7 . . ?
C3E C4E H4EC 109.7 . . ?
H4EA C4E H4EB 109.4 . . ?
H4EA C4E H4EC 109.5 . . ?
H4EB C4E H4EC 109.4 . . ?
H6EA C6E H6EB 108.1 . . ?
O3E C6E H6EA 108.6 . . ?
O3E C6E H6EB 109.8 . . ?
O3E C6E C5E 110(4) . . ?
C5E C6E H6EA 110.0 . . ?
C5E C6E H6EB 110.0 . . ?
C6E O3E H3E 109.1 . . ?
C6E C5E H5EA 112.5 . . ?
C6E C5E H5EB 113.5 . . ?
C6E C5E H5EC 111.7 . . ?
H5EA C5E H5EB 105.9 . . ?
H5EA C5E H5EC 106.2 . . ?
H5EB C5E H5EC 106.5 . . ?
H8EA C8E H8EB 108.3 . . ?
C7E C8E H8EA 110.1 . . ?
C7E C8E H8EB 109.4 . . ?
O4E C8E H8EA 111.0 . . ?
O4E C8E H8EB 109.6 . . ?
O4E C8E C7E 108(4) . . ?
C8E C7E H7EA 109.7 . . ?
C8E C7E H7EB 109.0 . . ?
C8E C7E H7EC 109.9 . . ?
H7EA C7E H7EB 109.4 . . ?
H7EA C7E H7EC 109.4 . . ?
H7EB C7E H7EC 109.5 . . ?
C8E O4E H4E 99(4) . . ?
O1W O1W O1W 60.00(3) 2_565 3_455 ?

loop_
_geom_bond_atom_site_label_1
_geom_bond_atom_site_label_2
_geom_bond_distance
_geom_bond_site_symmetry_2
_geom_bond_publ_flag
N1 C1' 1.39(3) . ?
N1 C1 1.39(3) . ?
N1 C14 1.48(3) . ?
C1' C2' 1.37(2) . ?
C1' C8' 1.49(3) . ?
C2' H2' 0.9300 . ?
C2' C3 1.39(2) . ?
C3 C2 1.38(2) . ?
C3 C4 1.50(3) . ?
C2 H2 0.9300 . ?
C2 C1 1.39(2) . ?
C1 C8 1.49(3) . ?
C13' H13' 0.9300 . ?
C13' C8' 1.3900 . ?
C13' C12' 1.3900 . ?
C8' C9' 1.3900 . ?
C9' H9' 0.9300 . ?
C9' C10' 1.3900 . ?
C10' H10' 0.9300 . ?
C10' C11' 1.3900 . ?
C11' H11' 0.9300 . ?
C11' C12' 1.3900 . ?
C12' H12' 0.9300 . ?
O1 C17 1.29(2) . ?
C15' H15' 0.9300 . ?
C15' C16' 1.3900 . ?
C15' C14 1.3900 . ?
C16' H16' 0.9300 . ?
C16' C17 1.3900 . ?
C17 C16 1.3900 . ?
C16 H16 0.9300 . ?
C16 C15 1.3900 . ?
C15 H15 0.9300 . ?
C15 C14 1.3900 . ?
C8 C13 1.3900 . ?
C8 C9 1.3900 . ?
C13 H13 0.9300 . ?
C13 C12 1.3900 . ?
C12 H12 0.9300 . ?
C12 C11 1.3900 . ?
C11 H11 0.9300 . ?
C11 C10 1.3900 . ?
C10 H10 0.9300 . ?
C10 C9 1.3900 . ?
C9 H9 0.9300 . ?
C5 H5 0.9300 . ?
C5 C4 1.3900 . ?
C5 C6 1.3900 . ?
C4 C5' 1.3900 . ?
C5' H5' 0.9300 . ?
C5' C6' 1.3900 . ?
C6' H6' 0.9300 . ?
C6' C7 1.3900 . ?
C7 H7 0.9300 . ?
C7 C6 1.3900 . ?
C6 H6 0.9300 . ?
O1E H1E 0.8242 . ?
O1E C2E 1.42(4) . ?
C1E H1EA 0.9631 . ?
C1E H1EB 0.9629 . ?
C1E H1EC 0.9629 . ?
C1E C2E 1.40(4) . ?
C3E H3EA 0.9700 . ?
C3E H3EB 0.9700 . ?
C3E O2E 1.42(4) . ?
C3E C4E 1.40(4) . ?
C2E H2EA 0.9700 . ?
C2E H2EB 0.9700 . ?
O2E H2E 0.891(13) . ?
C4E H4EA 0.9602 . ?
C4E H4EB 0.9602 . ?
C4E H4EC 0.9602 . ?
C6E H6EA 0.9700 . ?
C6E H6EB 0.9700 . ?
C6E O3E 1.41(3) . ?
C6E C5E 1.40(4) . ?
O3E H3E 0.8200 . ?
C5E H5EA 0.9883 . ?
C5E H5EB 0.9909 . ?
C5E H5EC 0.9862 . ?
C8E H8EA 0.9700 . ?
C8E H8EB 0.9700 . ?
C8E C7E 1.40(4) . ?
C8E O4E 1.44(3) . ?
C7E H7EA 0.9604 . ?
C7E H7EB 0.9604 . ?
C7E H7EC 0.9604 . ?
O4E H4E 0.891(11) . ?
O1W O1W 1.25(13) 2_565 ?
O1W O1W 1.25(13) 3_455 ?

loop_
_geom_torsion_atom_site_label_1
_geom_torsion_atom_site_label_2
_geom_torsion_atom_site_label_3
_geom_torsion_atom_site_label_4
_geom_torsion
_geom_torsion_site_symmetry_1
_geom_torsion_site_symmetry_2
_geom_torsion_site_symmetry_3
_geom_torsion_site_symmetry_4
_geom_torsion_publ_flag
N1 C1' C2' C3 6(9) . . . . ?
N1 C1' C8' C13' -150(4) . . . . ?
N1 C1' C8' C9' 41(6) . . . . ?
N1 C1 C8 C13 -121(5) . . . . ?
N1 C1 C8 C9 66(6) . . . . ?
C1' N1 C1 C2 26(10) . . . . ?
C1' N1 C1 C8 -178(4) . . . . ?
C1' N1 C14 C15' -128(4) . . . . ?
C1' N1 C14 C15 48(6) . . . . ?
C1' C2' C3 C2 2(12) . . . . ?
C1' C2' C3 C4 178(5) . . . . ?
C1' C8' C9' C10' 168(4) . . . . ?
C2' C1' C8' C13' 53(6) . . . . ?
C2' C1' C8' C9' -116(5) . . . . ?
C2' C3 C2 C1 2(11) . . . . ?
C2' C3 C4 C5 -147(5) . . . . ?
C2' C3 C4 C5' 36(7) . . . . ?
C3 C2 C1 N1 -16(9) . . . . ?
C3 C2 C1 C8 -175(5) . . . . ?
C3 C4 C5' C6' 178(4) . . . . ?
C2 C3 C4 C5 29(7) . . . . ?
C2 C3 C4 C5' -149(5) . . . . ?
C2 C1 C8 C13 37(6) . . . . ?
C2 C1 C8 C9 -136(4) . . . . ?
C1 N1 C1' C2' -19(9) . . . . ?
C1 N1 C1' C8' -179(4) . . . . ?
C1 N1 C14 C15' 74(5) . . . . ?
C1 N1 C14 C15 -110(4) . . . . ?
C1 C8 C13 C12 -173(4) . . . . ?
C1 C8 C9 C10 174(3) . . . . ?
C13' C8' C9' C10' 0.0 . . . . ?
C8' C1' C2' C3 163(6) . . . . ?
C8' C13' C12' C11' 0.0 . . . . ?
C8' C9' C10' C11' 0.0 . . . . ?
C9' C10' C11' C12' 0.0 . . . . ?
C10' C11' C12' C13' 0.0 . . . . ?
C12' C13' C8' C1' -170(3) . . . . ?
C12' C13' C8' C9' 0.0 . . . . ?
O1 C17 C16 C15 -172(5) . . . . ?
C15' C16' C17 O1 172(5) . . . . ?
C15' C16' C17 C16 0.0 . . . . ?
C16' C15' C14 N1 176(3) . . . . ?
C16' C15' C14 C15 0.0 . . . . ?
C16' C17 C16 C15 0.0 . . . . ?
C17 C16 C15 C14 0.0 . . . . ?
C16 C15 C14 N1 -175(3) . . . . ?
C16 C15 C14 C15' 0.0 . . . . ?
C14 N1 C1' C2' -177(5) . . . . ?
C14 N1 C1' C8' 23(7) . . . . ?
C14 N1 C1 C2 -176(5) . . . . ?
C14 N1 C1 C8 -21(8) . . . . ?
C14 C15' C16' C17 0.0 . . . . ?
C8 C13 C12 C11 0.0 . . . . ?
C13 C8 C9 C10 0.0 . . . . ?
C13 C12 C11 C10 0.0 . . . . ?
C12 C11 C10 C9 0.0 . . . . ?
C11 C10 C9 C8 0.0 . . . . ?
C9 C8 C13 C12 0.0 . . . . ?
C5 C4 C5' C6' 0.0 . . . . ?
C4 C3 C2 C1 -173(5) . . . . ?
C4 C5 C6 C7 0.0 . . . . ?
C4 C5' C6' C7 0.0 . . . . ?
C5' C6' C7 C6 0.0 . . . . ?
C6' C7 C6 C5 0.0 . . . . ?
C6 C5 C4 C3 -178(4) . . . . ?
C6 C5 C4 C5' 0.0 . . . . ?
